data_7714248
loop_
_publ_author_name
'Lan, Xiaofang'
'Zhang, Xin'
'Mei, Yanbo'
'Hu, Chaopeng'
'Liu, Liu Leo'

_publ_section_title
;
 Utilizing Bis(imino)dihydroacridanide Pincer Ligands in p-Block
 Chemistry: Synthesis and Catalysis of an Antimony Monocation Salt
;
_journal_name_full 'Dalton Transactions'
_journal_paper_doi 10.1039/D3DT03310D
_journal_year 2023
_chemical_formula_moiety 'C49 H49 N3'
_chemical_formula_sum 'C49 H49 N3'
_chemical_formula_weight 679.91
_space_group_crystal_system monoclinic
_space_group_IT_number 14
_space_group_name_Hall '-P 2yn'
_space_group_name_H-M_alt 'P 1 21/n 1'
_atom_sites_solution_hydrogens geom
_atom_sites_solution_primary dual
_audit_creation_date 2022-11-18
_audit_creation_method
;
Olex2 1.3
(compiled 2020.11.12 svn.r5f609507 for OlexSys, GUI svn.r6408)
;
_audit_update_record
;
2022-11-21 deposited with the CCDC.	2023-10-17 downloaded from the CCDC.
;
_cell_angle_alpha 90
_cell_angle_beta 104.596(2)
_cell_angle_gamma 90
_cell_formula_units_Z 4
_cell_length_a 13.6632(6)
_cell_length_b 18.3235(8)
_cell_length_c 15.7420(6)
_cell_measurement_reflns_used 9883
_cell_measurement_temperature 100.0
_cell_measurement_theta_max 68.37
_cell_measurement_theta_min 3.77
_cell_volume 3813.9(3)
_computing_cell_refinement 'SAINT V8.40A (Bruker, 2019)'
_computing_data_reduction 'SAINT V8.40A (Bruker, 2019)'
_computing_molecular_graphics 'Olex2 1.3 (Dolomanov et al., 2009)'
_computing_publication_material 'Olex2 1.3 (Dolomanov et al., 2009)'
_computing_structure_refinement 'XL  (Sheldrick, 2008)'
_computing_structure_solution 'SHELXT 2014/5 (Sheldrick, 2014)'
_diffrn_ambient_temperature 100.0
_diffrn_measured_fraction_theta_full 0.964
_diffrn_measured_fraction_theta_max 0.962
_diffrn_measurement_device_type 'Bruker APEX-II CCD'
_diffrn_measurement_method '\f and \w scans'
_diffrn_radiation_type CuK\a
_diffrn_radiation_wavelength 1.54178
_diffrn_reflns_av_R_equivalents 0.0356
_diffrn_reflns_av_unetI/netI 0.0245
_diffrn_reflns_Laue_measured_fraction_full 0.964
_diffrn_reflns_Laue_measured_fraction_max 0.962
_diffrn_reflns_limit_h_max 16
_diffrn_reflns_limit_h_min -16
_diffrn_reflns_limit_k_max 22
_diffrn_reflns_limit_k_min -22
_diffrn_reflns_limit_l_max 14
_diffrn_reflns_limit_l_min -18
_diffrn_reflns_number 39746
_diffrn_reflns_point_group_measured_fraction_full 0.964
_diffrn_reflns_point_group_measured_fraction_max 0.962
_diffrn_reflns_theta_full 67.679
_diffrn_reflns_theta_max 68.376
_diffrn_reflns_theta_min 3.773
_diffrn_source_current 1.1
_diffrn_source_power 0.055
_diffrn_source_voltage 50.0
_diffrn_standards_number 0
_exptl_absorpt_coefficient_mu 0.520
_exptl_absorpt_correction_T_max 0.7531
_exptl_absorpt_correction_T_min 0.6674
_exptl_absorpt_correction_type none
_exptl_crystal_colour orange
_exptl_crystal_colour_primary orange
_exptl_crystal_density_diffrn 1.184
_exptl_crystal_description block
_exptl_crystal_F_000 1456
_exptl_crystal_size_max 0.3
_exptl_crystal_size_mid 0.3
_exptl_crystal_size_min 0.3
_refine_diff_density_max 0.550
_refine_diff_density_min -0.549
_refine_diff_density_rms 0.042
_refine_ls_extinction_method none
_refine_ls_goodness_of_fit_ref 1.083
_refine_ls_hydrogen_treatment constr
_refine_ls_matrix_type full
_refine_ls_number_parameters 507
_refine_ls_number_reflns 6734
_refine_ls_number_restraints 66
_refine_ls_restrained_S_all 1.084
_refine_ls_R_factor_all 0.0436
_refine_ls_R_factor_gt 0.0390
_refine_ls_shift/su_max 0.001
_refine_ls_shift/su_mean 0.000
_refine_ls_structure_factor_coef Fsqd
_refine_ls_weighting_details 'w=1/[\s^2^(Fo^2^)+(0.0414P)^2^+1.8108P] where P=(Fo^2^+2Fc^2^)/3'
_refine_ls_weighting_scheme calc
_refine_ls_wR_factor_gt 0.0971
_refine_ls_wR_factor_ref 0.1000
_reflns_Friedel_coverage 0.000
_reflns_number_gt 6017
_reflns_number_total 6734
_reflns_threshold_expression 'I > 2\s(I)'
_cod_data_source_file d3dt03310d2.cif
_cod_data_source_block LH
_cod_database_code 7714248
_shelx_shelxl_version_number 2018/3
_shelx_space_group_comment
;
The symmetry employed for this shelxl refinement is uniquely defined
by the following loop, which should always be used as a source of
symmetry information in preference to the above space-group names.
They are only intended as comments.
;
_shelx_estimated_absorpt_t_max 0.860
_shelx_estimated_absorpt_t_min 0.860
_olex2_refinement_description
;
1. Fixed Uiso
 At 1.2 times of:
  All C(H) groups, All N(H) groups
 At 1.5 times of:
  All C(H,H,H) groups
2. Uiso/Uaniso restraints and constraints
C4 \\sim C01G \\sim C1 \\sim C01F \\sim C2 \\sim C01E \\sim C016: within 2A
with sigma of 0.005 and sigma for terminal atoms of 0.01 within 2A
3. Others
 Fixed Sof: C01E(0.75) H01l(0.75) H01m(0.75) H01n(0.75) C01F(0.75) H01o(0.75)
 H01p(0.75) H01q(0.75) C01G(0.75) H01r(0.75) H01s(0.75) H01t(0.75) C1(0.25)
 H1a(0.25) H1b(0.25) H1c(0.25) C2(0.25) H2a(0.25) H2b(0.25) H2c(0.25) C4(0.25)
 H4a(0.25) H4b(0.25) H4c(0.25)
4.a Aromatic/amide H refined with riding coordinates:
 N001(H001), C00A(H00A), C00C(H00C), C00E(H00E), C00H(H00H), C00M(H00M),
 C00P(H00P), C00R(H00R), C00S(H00S), C00T(H00T), C00U(H00U), C00W(H00W),
 C00X(H00X), C00Y(H00Y), C00Z(H00Z), C010(H010), C011(H011), C012(H012),
 C013(H013), C014(H014), C015(H015), C017(H017), C018(H018), C01A(H01d),
 C01B(H01e)
4.b Idealised Me refined as rotating group:
 C00O(H00b,H00d,H00f), C00Q(H00g,H00i,H00j), C019(H01a,H01b,H01c), C01C(H01f,
 H01g,H01h), C01D(H01i,H01j,H01k), C01E(H01l,H01m,H01n), C01F(H01o,H01p,H01q),
 C01G(H01r,H01s,H01t), C1(H1a,H1b,H1c), C2(H2a,H2b,H2c), C4(H4a,H4b,H4c)
;
_olex2_submission_special_instructions 'No special instructions were received'

loop_
_space_group_symop_operation_xyz
'x, y, z'
'-x+1/2, y+1/2, -z+1/2'
'-x, -y, -z'
'x-1/2, -y-1/2, z-1/2'

loop_
_atom_site_label
_atom_site_type_symbol
_atom_site_fract_x
_atom_site_fract_y
_atom_site_fract_z
_atom_site_U_iso_or_equiv
_atom_site_adp_type
_atom_site_occupancy
_atom_site_site_symmetry_order
_atom_site_calc_flag
_atom_site_refinement_flags_posn
_atom_site_refinement_flags_adp
_atom_site_refinement_flags_occupancy
_atom_site_disorder_assembly
_atom_site_disorder_group
N001 N 0.58166(8) 0.73631(6) 0.36634(7) 0.0156(2) Uani 1 1 d . . . . .
H001 H 0.632861 0.706001 0.383103 0.019 Uiso 1 1 calc R U . . .
N002 N 0.62431(8) 0.64880(6) 0.23826(7) 0.0157(2) Uani 1 1 d . . . . .
N003 N 0.57248(8) 0.64864(6) 0.49955(7) 0.0175(2) Uani 1 1 d . . . . .
C004 C 0.55123(9) 0.75936(7) 0.27968(8) 0.0145(3) Uani 1 1 d . . . . .
C005 C 0.53043(9) 0.76159(7) 0.42633(8) 0.0152(3) Uani 1 1 d . . . . .
C006 C 0.56925(9) 0.71457(7) 0.21324(9) 0.0154(3) Uani 1 1 d . . . . .
C007 C 0.50042(9) 0.82587(7) 0.25856(8) 0.0145(3) Uani 1 1 d . . . . .
C008 C 0.52963(9) 0.71857(7) 0.49981(9) 0.0163(3) Uani 1 1 d . . . . .
C009 C 0.61941(9) 0.61306(7) 0.56789(9) 0.0156(3) Uani 1 1 d . . . . .
C00A C 0.46791(9) 0.84542(7) 0.17022(9) 0.0161(3) Uani 1 1 d . . . . .
H00A H 0.431510 0.889721 0.155333 0.019 Uiso 1 1 calc R U . . .
C00B C 0.65023(9) 0.53692(7) 0.55317(9) 0.0161(3) Uani 1 1 d . . . . .
C00C C 0.47770(10) 0.74345(7) 0.55985(9) 0.0172(3) Uani 1 1 d . . . . .
H00C H 0.477685 0.714693 0.610057 0.021 Uiso 1 1 calc R U . . .
C00D C 0.64793(9) 0.64354(7) 0.65926(9) 0.0164(3) Uani 1 1 d . . . . .
C00E C 0.53882(10) 0.73690(7) 0.12632(9) 0.0169(3) Uani 1 1 d . . . . .
H00E H 0.553709 0.706978 0.081912 0.020 Uiso 1 1 calc R U . . .
C00F C 0.49157(9) 0.87537(7) 0.33504(8) 0.0151(3) Uani 1 1 d . . . . .
C00G C 0.47973(9) 0.82842(7) 0.41233(8) 0.0152(3) Uani 1 1 d . . . . .
C00H C 0.61444(10) 0.61129(7) 0.72699(9) 0.0195(3) Uani 1 1 d . . . . .
H00H H 0.573924 0.568512 0.715880 0.023 Uiso 1 1 calc R U . . .
C00I C 0.64318(10) 0.51956(7) 0.23604(9) 0.0165(3) Uani 1 1 d . . . . .
C00J C 0.47233(10) 0.58030(7) 0.16625(9) 0.0172(3) Uani 1 1 d . . . . .
C00K C 0.42579(9) 0.80963(7) 0.54776(9) 0.0167(3) Uani 1 1 d . . . . .
C00L C 0.58213(10) 0.58726(7) 0.21354(8) 0.0153(3) Uani 1 1 d . . . . .
C00M C 0.42802(10) 0.85102(7) 0.47349(9) 0.0171(3) Uani 1 1 d . . . . .
H00M H 0.392925 0.896245 0.464470 0.020 Uiso 1 1 calc R U . . .
C00N C 0.48684(9) 0.80231(7) 0.10270(8) 0.0169(3) Uani 1 1 d . . . . .
C00O C 0.40604(10) 0.93103(7) 0.30727(9) 0.0187(3) Uani 1 1 d . . . . .
H00B H 0.417471 0.960810 0.258954 0.028 Uiso 1 1 calc R U . . .
H00D H 0.404524 0.962598 0.357177 0.028 Uiso 1 1 calc R U . . .
H00F H 0.341320 0.905358 0.287878 0.028 Uiso 1 1 calc R U . . .
C00P C 0.44100(11) 0.56670(8) 0.07649(9) 0.0223(3) Uani 1 1 d . . . . .
H00P H 0.489864 0.559475 0.043739 0.027 Uiso 1 1 calc R U . . .
C00Q C 0.59208(10) 0.91738(7) 0.36668(9) 0.0187(3) Uani 1 1 d . . . . .
H00G H 0.647891 0.882564 0.384913 0.028 Uiso 1 1 calc R U . . .
H00I H 0.588878 0.948548 0.416491 0.028 Uiso 1 1 calc R U . . .
H00J H 0.603305 0.947689 0.318716 0.028 Uiso 1 1 calc R U . . .
C00R C 0.73904(10) 0.52262(7) 0.29473(9) 0.0202(3) Uani 1 1 d . . . . .
H00R H 0.764659 0.567969 0.320152 0.024 Uiso 1 1 calc R U . . .
C00S C 0.60756(10) 0.45222(7) 0.19957(9) 0.0193(3) Uani 1 1 d . . . . .
H00S H 0.542399 0.449037 0.160162 0.023 Uiso 1 1 calc R U . . .
C00T C 0.66645(11) 0.38984(7) 0.22035(10) 0.0224(3) Uani 1 1 d . . . . .
H00T H 0.641836 0.344474 0.194333 0.027 Uiso 1 1 calc R U . . .
C00U C 0.40020(10) 0.58961(7) 0.21389(9) 0.0205(3) Uani 1 1 d . . . . .
H00U H 0.420841 0.598487 0.275276 0.025 Uiso 1 1 calc R U . . .
C00V C 0.37399(10) 0.83778(7) 0.61730(9) 0.0196(3) Uani 1 1 d . . . . .
C00W C 0.70868(10) 0.70582(7) 0.67723(9) 0.0204(3) Uani 1 1 d . . . . .
H00W H 0.731900 0.728394 0.631600 0.025 Uiso 1 1 calc R U . . .
C00X C 0.71903(10) 0.49817(7) 0.61790(9) 0.0209(3) Uani 1 1 d . . . . .
H00X H 0.745829 0.519874 0.673726 0.025 Uiso 1 1 calc R U . . .
C00Y C 0.79654(11) 0.46012(8) 0.31587(10) 0.0229(3) Uani 1 1 d . . . . .
H00Y H 0.861172 0.462786 0.356193 0.028 Uiso 1 1 calc R U . . .
C00Z C 0.76086(11) 0.39346(8) 0.27881(10) 0.0229(3) Uani 1 1 d . . . . .
H00Z H 0.800872 0.350688 0.293422 0.027 Uiso 1 1 calc R U . . .
C010 C 0.61163(10) 0.50334(7) 0.47172(9) 0.0189(3) Uani 1 1 d . . . . .
H010 H 0.564655 0.528864 0.426771 0.023 Uiso 1 1 calc R U . . .
C011 C 0.70029(11) 0.70317(8) 0.82774(10) 0.0251(3) Uani 1 1 d . . . . .
H011 H 0.717584 0.723743 0.884983 0.030 Uiso 1 1 calc R U . . .
C012 C 0.64096(10) 0.43369(8) 0.45594(9) 0.0215(3) Uani 1 1 d . . . . .
H012 H 0.613970 0.411608 0.400366 0.026 Uiso 1 1 calc R U . . .
C013 C 0.73524(11) 0.73484(8) 0.76117(10) 0.0238(3) Uani 1 1 d . . . . .
H013 H 0.777613 0.776645 0.773080 0.029 Uiso 1 1 calc R U . . .
C014 C 0.64001(11) 0.64140(8) 0.81073(9) 0.0242(3) Uani 1 1 d . . . . .
H014 H 0.616104 0.619570 0.856418 0.029 Uiso 1 1 calc R U . . .
C015 C 0.70976(11) 0.39564(8) 0.52087(10) 0.0241(3) Uani 1 1 d . . . . .
H015 H 0.729822 0.347638 0.509874 0.029 Uiso 1 1 calc R U . . .
C016 C 0.44824(10) 0.82366(7) 0.00558(9) 0.0197(3) Uani 1 1 d . U . . .
C017 C 0.29799(11) 0.58593(8) 0.17164(10) 0.0262(3) Uani 1 1 d . . . . .
H017 H 0.248914 0.591971 0.204421 0.031 Uiso 1 1 calc R U . . .
C018 C 0.74885(11) 0.42810(8) 0.60163(10) 0.0256(3) Uani 1 1 d . . . . .
H018 H 0.796240 0.402433 0.646129 0.031 Uiso 1 1 calc R U . . .
C019 C 0.28687(12) 0.88995(9) 0.57801(10) 0.0280(3) Uani 1 1 d . . . . .
H01A H 0.313324 0.933108 0.554506 0.042 Uiso 1 1 calc R U . . .
H01B H 0.253832 0.904912 0.623717 0.042 Uiso 1 1 calc R U . . .
H01C H 0.237669 0.865225 0.530647 0.042 Uiso 1 1 calc R U . . .
C01A C 0.33880(12) 0.56365(9) 0.03461(10) 0.0287(3) Uani 1 1 d . . . . .
H01D H 0.317818 0.554780 -0.026761 0.034 Uiso 1 1 calc R U . . .
C01B C 0.26718(11) 0.57356(9) 0.08235(10) 0.0301(3) Uani 1 1 d . . . . .
H01E H 0.197160 0.571829 0.053676 0.036 Uiso 1 1 calc R U . . .
C01C C 0.45346(12) 0.87843(9) 0.68769(10) 0.0331(4) Uani 1 1 d . . . . .
H01F H 0.508421 0.844904 0.714590 0.050 Uiso 1 1 calc R U . . .
H01G H 0.422028 0.897079 0.732854 0.050 Uiso 1 1 calc R U . . .
H01H H 0.480679 0.919278 0.660592 0.050 Uiso 1 1 calc R U . . .
C01D C 0.33150(15) 0.77528(9) 0.66119(13) 0.0390(4) Uani 1 1 d . . . . .
H01I H 0.282699 0.747502 0.616611 0.059 Uiso 1 1 calc R U . . .
H01J H 0.297719 0.795124 0.704175 0.059 Uiso 1 1 calc R U . . .
H01K H 0.386792 0.743076 0.690992 0.059 Uiso 1 1 calc R U . . .
C01E C 0.33408(18) 0.81001(17) -0.02275(17) 0.0319(6) Uani 0.75 1 d . U P A 1
H01L H 0.299852 0.842681 0.009797 0.048 Uiso 0.75 1 calc R U P A 1
H01M H 0.320047 0.759197 -0.010367 0.048 Uiso 0.75 1 calc R U P A 1
H01N H 0.309267 0.819406 -0.085808 0.048 Uiso 0.75 1 calc R U P A 1
C01F C 0.4715(2) 0.90235(12) -0.01062(14) 0.0295(5) Uani 0.75 1 d . U P A 1
H01O H 0.444982 0.913818 -0.073001 0.044 Uiso 0.75 1 calc R U P A 1
H01P H 0.544829 0.909907 0.006116 0.044 Uiso 0.75 1 calc R U P A 1
H01Q H 0.439618 0.934337 0.024538 0.044 Uiso 0.75 1 calc R U P A 1
C01G C 0.49696(19) 0.77625(14) -0.05510(14) 0.0341(5) Uani 0.75 1 d . U P A 1
H01R H 0.477397 0.725099 -0.051555 0.051 Uiso 0.75 1 calc R U P A 1
H01S H 0.570760 0.780518 -0.036056 0.051 Uiso 0.75 1 calc R U P A 1
H01T H 0.473345 0.793319 -0.115827 0.051 Uiso 0.75 1 calc R U P A 1
C1 C 0.5344(6) 0.8198(5) -0.0360(5) 0.0377(14) Uani 0.25 1 d . U P A 2
H1A H 0.559845 0.769620 -0.032907 0.057 Uiso 0.25 1 calc R U P A 2
H1B H 0.588520 0.852399 -0.004942 0.057 Uiso 0.25 1 calc R U P A 2
H1C H 0.511642 0.834856 -0.097575 0.057 Uiso 0.25 1 calc R U P A 2
C2 C 0.4125(6) 0.9081(3) -0.0018(4) 0.0273(13) Uani 0.25 1 d . U P A 2
H2A H 0.398985 0.923979 -0.063138 0.041 Uiso 0.25 1 calc R U P A 2
H2B H 0.466055 0.938460 0.034459 0.041 Uiso 0.25 1 calc R U P A 2
H2C H 0.350815 0.913030 0.018713 0.041 Uiso 0.25 1 calc R U P A 2
C4 C 0.3594(7) 0.7784(5) -0.0364(5) 0.0367(17) Uani 0.25 1 d . U P A 2
H4A H 0.306789 0.784416 -0.004678 0.055 Uiso 0.25 1 calc R U P A 2
H4B H 0.379612 0.726987 -0.034847 0.055 Uiso 0.25 1 calc R U P A 2
H4C H 0.333121 0.793817 -0.097539 0.055 Uiso 0.25 1 calc R U P A 2

loop_
_atom_site_aniso_label
_atom_site_aniso_U_11
_atom_site_aniso_U_22
_atom_site_aniso_U_33
_atom_site_aniso_U_23
_atom_site_aniso_U_13
_atom_site_aniso_U_12
N001 0.0157(5) 0.0181(5) 0.0125(6) 0.0023(4) 0.0030(4) 0.0058(4)
N002 0.0180(5) 0.0160(5) 0.0138(6) 0.0006(4) 0.0050(4) 0.0014(4)
N003 0.0191(5) 0.0175(5) 0.0167(6) 0.0027(4) 0.0061(4) 0.0034(4)
C004 0.0120(6) 0.0170(6) 0.0136(7) 0.0016(5) 0.0014(5) -0.0023(5)
C005 0.0132(6) 0.0179(6) 0.0138(7) -0.0010(5) 0.0022(5) 0.0001(5)
C006 0.0137(6) 0.0151(6) 0.0167(7) 0.0002(5) 0.0027(5) -0.0019(5)
C007 0.0114(6) 0.0154(6) 0.0161(7) 0.0005(5) 0.0026(5) -0.0019(5)
C008 0.0169(6) 0.0163(6) 0.0146(7) 0.0007(5) 0.0020(5) 0.0022(5)
C009 0.0141(6) 0.0176(6) 0.0162(7) 0.0023(5) 0.0058(5) 0.0002(5)
C00A 0.0136(6) 0.0158(6) 0.0181(7) 0.0032(5) 0.0025(5) -0.0007(5)
C00B 0.0155(6) 0.0166(6) 0.0172(7) 0.0012(5) 0.0061(5) -0.0004(5)
C00C 0.0193(6) 0.0180(6) 0.0143(7) 0.0026(5) 0.0044(5) 0.0006(5)
C00D 0.0150(6) 0.0161(6) 0.0175(7) 0.0012(5) 0.0030(5) 0.0049(5)
C00E 0.0191(6) 0.0180(6) 0.0136(7) -0.0015(5) 0.0039(5) -0.0031(5)
C00F 0.0148(6) 0.0150(6) 0.0153(7) 0.0016(5) 0.0034(5) 0.0007(5)
C00G 0.0139(6) 0.0156(6) 0.0149(7) 0.0002(5) 0.0014(5) -0.0004(5)
C00H 0.0176(6) 0.0212(7) 0.0187(7) 0.0007(5) 0.0030(5) -0.0005(5)
C00I 0.0199(6) 0.0169(6) 0.0150(7) 0.0014(5) 0.0086(5) 0.0004(5)
C00J 0.0205(7) 0.0130(6) 0.0175(7) 0.0015(5) 0.0035(5) -0.0003(5)
C00K 0.0163(6) 0.0171(6) 0.0170(7) -0.0013(5) 0.0046(5) -0.0008(5)
C00L 0.0190(6) 0.0184(6) 0.0101(6) 0.0009(5) 0.0065(5) 0.0000(5)
C00M 0.0167(6) 0.0144(6) 0.0196(7) 0.0001(5) 0.0038(5) 0.0011(5)
C00N 0.0153(6) 0.0193(6) 0.0147(7) 0.0019(5) 0.0010(5) -0.0038(5)
C00O 0.0202(6) 0.0168(6) 0.0193(7) 0.0034(5) 0.0055(5) 0.0031(5)
C00P 0.0261(7) 0.0226(7) 0.0182(7) -0.0014(5) 0.0055(6) -0.0024(6)
C00Q 0.0196(6) 0.0190(6) 0.0169(7) -0.0014(5) 0.0036(5) -0.0022(5)
C00R 0.0209(7) 0.0185(7) 0.0219(7) 0.0000(5) 0.0065(5) -0.0003(5)
C00S 0.0217(7) 0.0195(7) 0.0179(7) 0.0015(5) 0.0074(5) -0.0012(5)
C00T 0.0303(7) 0.0160(6) 0.0243(8) -0.0004(5) 0.0133(6) -0.0011(5)
C00U 0.0214(7) 0.0222(7) 0.0172(7) 0.0000(5) 0.0036(5) -0.0005(5)
C00V 0.0248(7) 0.0175(6) 0.0189(7) 0.0004(5) 0.0100(6) 0.0027(5)
C00W 0.0209(7) 0.0175(6) 0.0231(7) 0.0020(5) 0.0058(5) 0.0024(5)
C00X 0.0223(7) 0.0197(7) 0.0182(7) -0.0007(5) 0.0009(5) 0.0019(5)
C00Y 0.0195(7) 0.0240(7) 0.0257(8) 0.0037(6) 0.0066(6) 0.0028(5)
C00Z 0.0253(7) 0.0189(7) 0.0285(8) 0.0060(6) 0.0142(6) 0.0060(5)
C010 0.0188(6) 0.0219(7) 0.0155(7) 0.0026(5) 0.0036(5) 0.0021(5)
C011 0.0243(7) 0.0306(8) 0.0187(7) -0.0075(6) 0.0022(6) 0.0043(6)
C012 0.0252(7) 0.0214(7) 0.0183(7) -0.0038(5) 0.0060(6) -0.0007(5)
C013 0.0229(7) 0.0187(7) 0.0278(8) -0.0042(6) 0.0027(6) 0.0001(5)
C014 0.0227(7) 0.0339(8) 0.0168(7) 0.0001(6) 0.0065(6) 0.0005(6)
C015 0.0291(7) 0.0176(7) 0.0262(8) -0.0015(6) 0.0079(6) 0.0049(6)
C016 0.0196(6) 0.0231(7) 0.0151(7) 0.0033(5) 0.0023(5) 0.0002(5)
C017 0.0200(7) 0.0319(8) 0.0267(8) 0.0009(6) 0.0061(6) -0.0014(6)
C018 0.0288(7) 0.0218(7) 0.0228(8) 0.0025(6) 0.0005(6) 0.0081(6)
C019 0.0289(8) 0.0349(8) 0.0234(8) 0.0013(6) 0.0124(6) 0.0107(6)
C01A 0.0309(8) 0.0335(8) 0.0179(7) -0.0014(6) -0.0010(6) -0.0052(6)
C01B 0.0202(7) 0.0376(9) 0.0278(8) 0.0019(7) -0.0024(6) -0.0044(6)
C01C 0.0340(8) 0.0405(9) 0.0244(8) -0.0110(7) 0.0069(7) 0.0049(7)
C01D 0.0583(11) 0.0231(8) 0.0514(11) 0.0040(7) 0.0430(9) 0.0047(7)
C01E 0.0214(12) 0.0493(17) 0.0208(13) 0.0122(12) -0.0027(9) -0.0054(11)
C01F 0.0432(14) 0.0255(11) 0.0171(11) 0.0049(8) 0.0024(10) -0.0054(10)
C01G 0.0465(13) 0.0415(13) 0.0137(10) 0.0034(9) 0.0065(9) 0.0173(11)
C1 0.042(3) 0.049(4) 0.024(3) 0.013(3) 0.012(3) 0.015(3)
C2 0.038(3) 0.025(3) 0.015(3) 0.004(2) -0.001(3) 0.005(3)
C4 0.045(4) 0.043(4) 0.016(3) 0.005(3) -0.004(3) -0.002(3)

loop_
_atom_type_symbol
_atom_type_description
_atom_type_scat_dispersion_real
_atom_type_scat_dispersion_imag
_atom_type_scat_source
C C 0.0181 0.0091 'International Tables Vol C Tables 4.2.6.8 and 6.1.1.4'
H H 0.0000 0.0000 'International Tables Vol C Tables 4.2.6.8 and 6.1.1.4'
N N 0.0311 0.0180 'International Tables Vol C Tables 4.2.6.8 and 6.1.1.4'

loop_
_geom_angle_atom_site_label_1
_geom_angle_atom_site_label_2
_geom_angle_atom_site_label_3
_geom_angle
_geom_angle_site_symmetry_1
_geom_angle_site_symmetry_3
_geom_angle_publ_flag
C004 N001 H001 120.4 . . ?
C004 N001 C005 119.29(10) . . ?
C005 N001 H001 120.4 . . ?
C00L N002 C006 119.70(11) . . ?
C009 N003 C008 125.44(12) . . ?
N001 C004 C006 119.38(11) . . ?
N001 C004 C007 120.40(11) . . ?
C006 C004 C007 120.20(12) . . ?
N001 C005 C008 118.91(11) . . ?
N001 C005 C00G 120.00(12) . . ?
C00G C005 C008 121.09(12) . . ?
C004 C006 N002 118.05(11) . . ?
C00E C006 N002 121.94(12) . . ?
C00E C006 C004 119.90(12) . . ?
C004 C007 C00F 117.38(11) . . ?
C00A C007 C004 118.30(12) . . ?
C00A C007 C00F 124.14(11) . . ?
C005 C008 N003 114.78(11) . . ?
C00C C008 N003 125.61(12) . . ?
C00C C008 C005 119.12(12) . . ?
N003 C009 C00B 116.48(12) . . ?
N003 C009 C00D 124.69(12) . . ?
C00B C009 C00D 118.80(11) . . ?
C007 C00A H00A 118.7 . . ?
C007 C00A C00N 122.58(12) . . ?
C00N C00A H00A 118.7 . . ?
C00X C00B C009 121.83(12) . . ?
C00X C00B C010 118.34(12) . . ?
C010 C00B C009 119.81(11) . . ?
C008 C00C H00C 119.3 . . ?
C00K C00C C008 121.38(12) . . ?
C00K C00C H00C 119.3 . . ?
C00H C00D C009 121.32(12) . . ?
C00H C00D C00W 118.97(12) . . ?
C00W C00D C009 119.71(12) . . ?
C006 C00E H00E 119.3 . . ?
C006 C00E C00N 121.48(12) . . ?
C00N C00E H00E 119.3 . . ?
C007 C00F C00Q 107.94(10) . . ?
C00G C00F C007 109.63(10) . . ?
C00G C00F C00Q 106.70(10) . . ?
C00O C00F C007 112.02(10) . . ?
C00O C00F C00G 112.06(10) . . ?
C00O C00F C00Q 108.26(10) . . ?
C005 C00G C00F 118.05(11) . . ?
C00M C00G C005 117.99(12) . . ?
C00M C00G C00F 123.75(11) . . ?
C00D C00H H00H 119.8 . . ?
C014 C00H C00D 120.32(13) . . ?
C014 C00H H00H 119.8 . . ?
C00R C00I C00L 119.92(12) . . ?
C00S C00I C00L 121.53(12) . . ?
C00S C00I C00R 118.55(12) . . ?
C00P C00J C00L 122.09(12) . . ?
C00U C00J C00L 118.49(12) . . ?
C00U C00J C00P 119.40(12) . . ?
C00C C00K C00M 117.90(12) . . ?
C00C C00K C00V 120.36(12) . . ?
C00M C00K C00V 121.63(11) . . ?
N002 C00L C00I 118.65(11) . . ?
N002 C00L C00J 122.78(11) . . ?
C00I C00L C00J 118.51(11) . . ?
C00G C00M C00K 122.52(12) . . ?
C00G C00M H00M 118.7 . . ?
C00K C00M H00M 118.7 . . ?
C00A C00N C016 121.93(12) . . ?
C00E C00N C00A 117.48(12) . . ?
C00E C00N C016 120.53(12) . . ?
C00F C00O H00B 109.5 . . ?
C00F C00O H00D 109.5 . . ?
C00F C00O H00F 109.5 . . ?
H00B C00O H00D 109.5 . . ?
H00B C00O H00F 109.5 . . ?
H00D C00O H00F 109.5 . . ?
C00J C00P H00P 119.8 . . ?
C01A C00P C00J 120.33(14) . . ?
C01A C00P H00P 119.8 . . ?
C00F C00Q H00G 109.5 . . ?
C00F C00Q H00I 109.5 . . ?
C00F C00Q H00J 109.5 . . ?
H00G C00Q H00I 109.5 . . ?
H00G C00Q H00J 109.5 . . ?
H00I C00Q H00J 109.5 . . ?
C00I C00R H00R 119.8 . . ?
C00Y C00R C00I 120.41(13) . . ?
C00Y C00R H00R 119.8 . . ?
C00I C00S H00S 119.7 . . ?
C00T C00S C00I 120.63(13) . . ?
C00T C00S H00S 119.7 . . ?
C00S C00T H00T 119.8 . . ?
C00Z C00T C00S 120.31(13) . . ?
C00Z C00T H00T 119.8 . . ?
C00J C00U H00U 120.0 . . ?
C017 C00U C00J 119.96(13) . . ?
C017 C00U H00U 120.0 . . ?
C019 C00V C00K 111.91(11) . . ?
C019 C00V C01C 108.99(12) . . ?
C01C C00V C00K 107.97(11) . . ?
C01D C00V C00K 111.54(11) . . ?
C01D C00V C019 107.81(13) . . ?
C01D C00V C01C 108.54(13) . . ?
C00D C00W H00W 119.8 . . ?
C013 C00W C00D 120.39(13) . . ?
C013 C00W H00W 119.8 . . ?
C00B C00X H00X 119.6 . . ?
C018 C00X C00B 120.71(13) . . ?
C018 C00X H00X 119.6 . . ?
C00R C00Y H00Y 119.7 . . ?
C00R C00Y C00Z 120.67(13) . . ?
C00Z C00Y H00Y 119.7 . . ?
C00T C00Z C00Y 119.42(13) . . ?
C00T C00Z H00Z 120.3 . . ?
C00Y C00Z H00Z 120.3 . . ?
C00B C010 H010 119.6 . . ?
C012 C010 C00B 120.81(12) . . ?
C012 C010 H010 119.6 . . ?
C013 C011 H011 120.1 . . ?
C013 C011 C014 119.85(13) . . ?
C014 C011 H011 120.1 . . ?
C010 C012 H012 119.8 . . ?
C010 C012 C015 120.36(13) . . ?
C015 C012 H012 119.8 . . ?
C00W C013 H013 119.9 . . ?
C011 C013 C00W 120.27(13) . . ?
C011 C013 H013 119.9 . . ?
C00H C014 H014 119.9 . . ?
C011 C014 C00H 120.18(13) . . ?
C011 C014 H014 119.9 . . ?
C012 C015 H015 120.2 . . ?
C018 C015 C012 119.56(13) . . ?
C018 C015 H015 120.2 . . ?
C00N C016 C01G 112.03(12) . . ?
C00N C016 C2 109.7(2) . . ?
C01E C016 C00N 108.49(13) . . ?
C01E C016 C01G 106.95(17) . . ?
C01F C016 C00N 112.12(13) . . ?
C01F C016 C01E 110.39(17) . . ?
C01F C016 C01G 106.74(17) . . ?
C1 C016 C00N 108.3(3) . . ?
C1 C016 C2 105.8(4) . . ?
C4 C016 C00N 109.8(3) . . ?
C4 C016 C1 115.3(5) . . ?
C4 C016 C2 107.8(5) . . ?
C00U C017 H017 119.8 . . ?
C01B C017 C00U 120.48(14) . . ?
C01B C017 H017 119.8 . . ?
C00X C018 H018 119.9 . . ?
C015 C018 C00X 120.22(13) . . ?
C015 C018 H018 119.9 . . ?
C00V C019 H01A 109.5 . . ?
C00V C019 H01B 109.5 . . ?
C00V C019 H01C 109.5 . . ?
H01A C019 H01B 109.5 . . ?
H01A C019 H01C 109.5 . . ?
H01B C019 H01C 109.5 . . ?
C00P C01A H01D 120.0 . . ?
C00P C01A C01B 120.01(14) . . ?
C01B C01A H01D 120.0 . . ?
C017 C01B C01A 119.81(14) . . ?
C017 C01B H01E 120.1 . . ?
C01A C01B H01E 120.1 . . ?
C00V C01C H01F 109.5 . . ?
C00V C01C H01G 109.5 . . ?
C00V C01C H01H 109.5 . . ?
H01F C01C H01G 109.5 . . ?
H01F C01C H01H 109.5 . . ?
H01G C01C H01H 109.5 . . ?
C00V C01D H01I 109.5 . . ?
C00V C01D H01J 109.5 . . ?
C00V C01D H01K 109.5 . . ?
H01I C01D H01J 109.5 . . ?
H01I C01D H01K 109.5 . . ?
H01J C01D H01K 109.5 . . ?
C016 C01E H01L 109.5 . . ?
C016 C01E H01M 109.5 . . ?
C016 C01E H01N 109.5 . . ?
H01L C01E H01M 109.5 . . ?
H01L C01E H01N 109.5 . . ?
H01M C01E H01N 109.5 . . ?
C016 C01F H01O 109.5 . . ?
C016 C01F H01P 109.5 . . ?
C016 C01F H01Q 109.5 . . ?
H01O C01F H01P 109.5 . . ?
H01O C01F H01Q 109.5 . . ?
H01P C01F H01Q 109.5 . . ?
C016 C01G H01R 109.5 . . ?
C016 C01G H01S 109.5 . . ?
C016 C01G H01T 109.5 . . ?
H01R C01G H01S 109.5 . . ?
H01R C01G H01T 109.5 . . ?
H01S C01G H01T 109.5 . . ?
C016 C1 H1A 109.5 . . ?
C016 C1 H1B 109.5 . . ?
C016 C1 H1C 109.5 . . ?
H1A C1 H1B 109.5 . . ?
H1A C1 H1C 109.5 . . ?
H1B C1 H1C 109.5 . . ?
C016 C2 H2A 109.5 . . ?
C016 C2 H2B 109.5 . . ?
C016 C2 H2C 109.5 . . ?
H2A C2 H2B 109.5 . . ?
H2A C2 H2C 109.5 . . ?
H2B C2 H2C 109.5 . . ?
C016 C4 H4A 109.5 . . ?
C016 C4 H4B 109.5 . . ?
C016 C4 H4C 109.5 . . ?
H4A C4 H4B 109.5 . . ?
H4A C4 H4C 109.5 . . ?
H4B C4 H4C 109.5 . . ?

loop_
_geom_bond_atom_site_label_1
_geom_bond_atom_site_label_2
_geom_bond_distance
_geom_bond_site_symmetry_2
_geom_bond_publ_flag
N001 H001 0.8800 . ?
N001 C004 1.3880(17) . ?
N001 C005 1.3890(16) . ?
N002 C006 1.4227(16) . ?
N002 C00L 1.2814(17) . ?
N003 C008 1.4093(16) . ?
N003 C009 1.2829(17) . ?
C004 C006 1.3994(18) . ?
C004 C007 1.4005(18) . ?
C005 C008 1.4022(18) . ?
C005 C00G 1.3968(18) . ?
C006 C00E 1.3877(19) . ?
C007 C00A 1.3958(18) . ?
C007 C00F 1.5363(18) . ?
C008 C00C 1.3937(19) . ?
C009 C00B 1.4923(18) . ?
C009 C00D 1.5000(18) . ?
C00A H00A 0.9500 . ?
C00A C00N 1.3998(19) . ?
C00B C00X 1.3940(18) . ?
C00B C010 1.3999(19) . ?
C00C H00C 0.9500 . ?
C00C C00K 1.3934(18) . ?
C00D C00H 1.3932(19) . ?
C00D C00W 1.3976(19) . ?
C00E H00E 0.9500 . ?
C00E C00N 1.3948(19) . ?
C00F C00G 1.5316(18) . ?
C00F C00O 1.5296(17) . ?
C00F C00Q 1.5433(17) . ?
C00G C00M 1.3929(19) . ?
C00H H00H 0.9500 . ?
C00H C014 1.390(2) . ?
C00I C00L 1.4870(18) . ?
C00I C00R 1.4009(19) . ?
C00I C00S 1.3956(19) . ?
C00J C00L 1.5028(18) . ?
C00J C00P 1.392(2) . ?
C00J C00U 1.3910(19) . ?
C00K C00M 1.4004(19) . ?
C00K C00V 1.5348(18) . ?
C00M H00M 0.9500 . ?
C00N C016 1.5370(18) . ?
C00O H00B 0.9800 . ?
C00O H00D 0.9800 . ?
C00O H00F 0.9800 . ?
C00P H00P 0.9500 . ?
C00P C01A 1.387(2) . ?
C00Q H00G 0.9800 . ?
C00Q H00I 0.9800 . ?
C00Q H00J 0.9800 . ?
C00R H00R 0.9500 . ?
C00R C00Y 1.3812(19) . ?
C00S H00S 0.9500 . ?
C00S C00T 1.3886(19) . ?
C00T H00T 0.9500 . ?
C00T C00Z 1.385(2) . ?
C00U H00U 0.9500 . ?
C00U C017 1.3889(19) . ?
C00V C019 1.5303(19) . ?
C00V C01C 1.535(2) . ?
C00V C01D 1.526(2) . ?
C00W H00W 0.9500 . ?
C00W C013 1.385(2) . ?
C00X H00X 0.9500 . ?
C00X C018 1.390(2) . ?
C00Y H00Y 0.9500 . ?
C00Y C00Z 1.388(2) . ?
C00Z H00Z 0.9500 . ?
C010 H010 0.9500 . ?
C010 C012 1.3788(19) . ?
C011 H011 0.9500 . ?
C011 C013 1.384(2) . ?
C011 C014 1.386(2) . ?
C012 H012 0.9500 . ?
C012 C015 1.389(2) . ?
C013 H013 0.9500 . ?
C014 H014 0.9500 . ?
C015 H015 0.9500 . ?
C015 C018 1.383(2) . ?
C016 C01E 1.531(3) . ?
C016 C01F 1.512(2) . ?
C016 C01G 1.559(3) . ?
C016 C1 1.486(7) . ?
C016 C2 1.618(6) . ?
C016 C4 1.481(9) . ?
C017 H017 0.9500 . ?
C017 C01B 1.381(2) . ?
C018 H018 0.9500 . ?
C019 H01A 0.9800 . ?
C019 H01B 0.9800 . ?
C019 H01C 0.9800 . ?
C01A H01D 0.9500 . ?
C01A C01B 1.388(2) . ?
C01B H01E 0.9500 . ?
C01C H01F 0.9800 . ?
C01C H01G 0.9800 . ?
C01C H01H 0.9800 . ?
C01D H01I 0.9800 . ?
C01D H01J 0.9800 . ?
C01D H01K 0.9800 . ?
C01E H01L 0.9800 . ?
C01E H01M 0.9800 . ?
C01E H01N 0.9800 . ?
C01F H01O 0.9800 . ?
C01F H01P 0.9800 . ?
C01F H01Q 0.9800 . ?
C01G H01R 0.9800 . ?
C01G H01S 0.9800 . ?
C01G H01T 0.9800 . ?
C1 H1A 0.9800 . ?
C1 H1B 0.9800 . ?
C1 H1C 0.9800 . ?
C2 H2A 0.9800 . ?
C2 H2B 0.9800 . ?
C2 H2C 0.9800 . ?
C4 H4A 0.9800 . ?
C4 H4B 0.9800 . ?
C4 H4C 0.9800 . ?

loop_
_geom_torsion_atom_site_label_1
_geom_torsion_atom_site_label_2
_geom_torsion_atom_site_label_3
_geom_torsion_atom_site_label_4
_geom_torsion
_geom_torsion_site_symmetry_1
_geom_torsion_site_symmetry_2
_geom_torsion_site_symmetry_3
_geom_torsion_site_symmetry_4
_geom_torsion_publ_flag
N001 C004 C006 N002 -3.97(17) . . . . ?
N001 C004 C006 C00E 179.74(11) . . . . ?
N001 C004 C007 C00A -177.59(11) . . . . ?
N001 C004 C007 C00F 7.12(17) . . . . ?
N001 C005 C008 N003 -7.06(17) . . . . ?
N001 C005 C008 C00C -179.53(11) . . . . ?
N001 C005 C00G C00F -6.04(17) . . . . ?
N001 C005 C00G C00M 178.98(11) . . . . ?
N002 C006 C00E C00N -178.54(11) . . . . ?
N003 C008 C00C C00K -170.84(12) . . . . ?
N003 C009 C00B C00X 166.38(12) . . . . ?
N003 C009 C00B C010 -11.98(18) . . . . ?
N003 C009 C00D C00H 121.81(14) . . . . ?
N003 C009 C00D C00W -57.72(18) . . . . ?
C004 N001 C005 C008 153.42(12) . . . . ?
C004 N001 C005 C00G -25.75(17) . . . . ?
C004 C006 C00E C00N -2.40(19) . . . . ?
C004 C007 C00A C00N -1.98(18) . . . . ?
C004 C007 C00F C00G -34.84(14) . . . . ?
C004 C007 C00F C00O -159.89(11) . . . . ?
C004 C007 C00F C00Q 81.02(13) . . . . ?
C005 N001 C004 C006 -153.06(12) . . . . ?
C005 N001 C004 C007 25.15(17) . . . . ?
C005 C008 C00C C00K 0.74(19) . . . . ?
C005 C00G C00M C00K 0.37(19) . . . . ?
C006 N002 C00L C00I 176.40(11) . . . . ?
C006 N002 C00L C00J -6.39(19) . . . . ?
C006 C004 C007 C00A 0.61(18) . . . . ?
C006 C004 C007 C00F -174.68(11) . . . . ?
C006 C00E C00N C00A 1.07(18) . . . . ?
C006 C00E C00N C016 -176.26(12) . . . . ?
C007 C004 C006 N002 177.81(11) . . . . ?
C007 C004 C006 C00E 1.52(18) . . . . ?
C007 C00A C00N C00E 1.15(18) . . . . ?
C007 C00A C00N C016 178.45(11) . . . . ?
C007 C00F C00G C005 34.42(15) . . . . ?
C007 C00F C00G C00M -150.91(12) . . . . ?
C008 N003 C009 C00B 174.39(11) . . . . ?
C008 N003 C009 C00D -7.9(2) . . . . ?
C008 C005 C00G C00F 174.81(11) . . . . ?
C008 C005 C00G C00M -0.17(18) . . . . ?
C008 C00C C00K C00M -0.55(19) . . . . ?
C008 C00C C00K C00V -176.69(12) . . . . ?
C009 N003 C008 C005 148.14(13) . . . . ?
C009 N003 C008 C00C -40.0(2) . . . . ?
C009 C00B C00X C018 -178.03(13) . . . . ?
C009 C00B C010 C012 178.40(12) . . . . ?
C009 C00D C00H C014 -178.60(12) . . . . ?
C009 C00D C00W C013 179.67(12) . . . . ?
C00A C007 C00F C00G 150.17(12) . . . . ?
C00A C007 C00F C00O 25.12(17) . . . . ?
C00A C007 C00F C00Q -93.97(14) . . . . ?
C00A C00N C016 C01E -73.84(19) . . . . ?
C00A C00N C016 C01F 48.3(2) . . . . ?
C00A C00N C016 C01G 168.33(15) . . . . ?
C00A C00N C016 C1 129.6(4) . . . . ?
C00A C00N C016 C2 14.6(3) . . . . ?
C00A C00N C016 C4 -103.7(4) . . . . ?
C00B C009 C00D C00H -60.54(16) . . . . ?
C00B C009 C00D C00W 119.93(13) . . . . ?
C00B C00X C018 C015 -0.5(2) . . . . ?
C00B C010 C012 C015 -0.1(2) . . . . ?
C00C C00K C00M C00G -0.01(19) . . . . ?
C00C C00K C00V C019 -155.32(13) . . . . ?
C00C C00K C00V C01C 84.73(15) . . . . ?
C00C C00K C00V C01D -34.44(18) . . . . ?
C00D C009 C00B C00X -11.46(18) . . . . ?
C00D C009 C00B C010 170.18(12) . . . . ?
C00D C00H C014 C011 -0.9(2) . . . . ?
C00D C00W C013 C011 -1.2(2) . . . . ?
C00E C00N C016 C01E 103.38(18) . . . . ?
C00E C00N C016 C01F -134.45(16) . . . . ?
C00E C00N C016 C01G -14.5(2) . . . . ?
C00E C00N C016 C1 -53.2(4) . . . . ?
C00E C00N C016 C2 -168.2(3) . . . . ?
C00E C00N C016 C4 73.6(4) . . . . ?
C00F C007 C00A C00N 172.97(11) . . . . ?
C00F C00G C00M C00K -174.31(12) . . . . ?
C00G C005 C008 N003 172.10(11) . . . . ?
C00G C005 C008 C00C -0.36(19) . . . . ?
C00H C00D C00W C013 0.13(19) . . . . ?
C00I C00R C00Y C00Z 0.6(2) . . . . ?
C00I C00S C00T C00Z 1.1(2) . . . . ?
C00J C00P C01A C01B -0.6(2) . . . . ?
C00J C00U C017 C01B -0.4(2) . . . . ?
C00L N002 C006 C004 117.99(13) . . . . ?
C00L N002 C006 C00E -65.81(17) . . . . ?
C00L C00I C00R C00Y -179.79(12) . . . . ?
C00L C00I C00S C00T 178.95(12) . . . . ?
C00L C00J C00P C01A -177.32(13) . . . . ?
C00L C00J C00U C017 177.88(12) . . . . ?
C00M C00K C00V C019 28.68(17) . . . . ?
C00M C00K C00V C01C -91.27(15) . . . . ?
C00M C00K C00V C01D 149.56(14) . . . . ?
C00O C00F C00G C005 159.45(11) . . . . ?
C00O C00F C00G C00M -25.88(17) . . . . ?
C00P C00J C00L N002 104.46(16) . . . . ?
C00P C00J C00L C00I -78.33(16) . . . . ?
C00P C00J C00U C017 -0.6(2) . . . . ?
C00P C01A C01B C017 -0.5(2) . . . . ?
C00Q C00F C00G C005 -82.22(13) . . . . ?
C00Q C00F C00G C00M 92.45(14) . . . . ?
C00R C00I C00L N002 10.09(18) . . . . ?
C00R C00I C00L C00J -167.24(12) . . . . ?
C00R C00I C00S C00T -0.7(2) . . . . ?
C00R C00Y C00Z C00T -0.3(2) . . . . ?
C00S C00I C00L N002 -169.57(12) . . . . ?
C00S C00I C00L C00J 13.10(18) . . . . ?
C00S C00I C00R C00Y -0.1(2) . . . . ?
C00S C00T C00Z C00Y -0.6(2) . . . . ?
C00U C00J C00L N002 -73.93(17) . . . . ?
C00U C00J C00L C00I 103.28(14) . . . . ?
C00U C00J C00P C01A 1.1(2) . . . . ?
C00U C017 C01B C01A 1.0(2) . . . . ?
C00V C00K C00M C00G 176.08(12) . . . . ?
C00W C00D C00H C014 0.93(19) . . . . ?
C00X C00B C010 C012 0.0(2) . . . . ?
C010 C00B C00X C018 0.3(2) . . . . ?
C010 C012 C015 C018 -0.1(2) . . . . ?
C012 C015 C018 C00X 0.4(2) . . . . ?
C013 C011 C014 C00H -0.1(2) . . . . ?
C014 C011 C013 C00W 1.2(2) . . . . ?
